data_2203119
loop_
_publ_author_name
'Zhang, Xian-Ming'
'Fang, Rui-Qin'
'Wu, Hai-Shun'
'Ng, Seik Weng'

_publ_section_title <i>trans</i>-Diaquabis(1<i>H</i>-imidazole-4,5-dicarboxylato-\k^2^<i>N</i>^3^,<i>O</i>^4^)cadmium(II)
_journal_issue 1
_journal_name_full 'Acta Crystallographica Section E'
_journal_page_first m12
_journal_page_last m13
_journal_paper_doi 10.1107/S1600536803026916
_journal_volume 60
_journal_year 2004
_chemical_formula_iupac '[Cd (C5 H3 N2 O4) (H2 O)2]'
_chemical_formula_moiety 'C10 H10 Cd N4 O10'
_chemical_formula_sum 'C10 H10 Cd N4 O10'
_chemical_formula_weight 458.62
_chemical_name_systematic
;
trans-Diaquabis(1H-imidazole-4,5-dicarboxylato-\k^2^N^3^,O^4^)cadmium(II)
;
_space_group_IT_number 14
_symmetry_cell_setting monoclinic
_symmetry_space_group_name_Hall '-P 2yn'
_symmetry_space_group_name_H-M 'P 1 21/n 1'
_atom_sites_solution_hydrogens geom
_atom_sites_solution_primary direct
_atom_sites_solution_secondary difmap
_audit_creation_method SHELXL97
_cell_angle_alpha 90
_cell_angle_beta 111.569(2)
_cell_angle_gamma 90
_cell_formula_units_Z 2
_cell_length_a 5.0407(7)
_cell_length_b 23.036(3)
_cell_length_c 6.6601(9)
_cell_measurement_reflns_used 2270
_cell_measurement_temperature 298(2)
_cell_measurement_theta_max 27.0
_cell_measurement_theta_min 3.4
_cell_volume 719.20(17)
_computing_cell_refinement SMART
_computing_data_collection 'SMART (Bruker, 2001)'
_computing_data_reduction 'SAINT (Bruker, 2001)'
_computing_molecular_graphics 'ORTEPII (Johnson, 1976)'
_computing_publication_material SHELXL97
_computing_structure_refinement 'SHELXL97 (Sheldrick, 1997)'
_computing_structure_solution 'Please provide details'
_diffrn_ambient_temperature 298(2)
_diffrn_measured_fraction_theta_full 0.99
_diffrn_measured_fraction_theta_max 0.99
_diffrn_measurement_device_type 'Bruker Model CCD area-detector'
_diffrn_measurement_method '\f and \w'
_diffrn_radiation_monochromator graphite
_diffrn_radiation_source 'fine-focus sealed tube'
_diffrn_radiation_type MoK\a
_diffrn_radiation_wavelength 0.71073
_diffrn_reflns_av_R_equivalents 0.055
_diffrn_reflns_av_sigmaI/netI 0.077
_diffrn_reflns_limit_h_max 6
_diffrn_reflns_limit_h_min -6
_diffrn_reflns_limit_k_max 16
_diffrn_reflns_limit_k_min -29
_diffrn_reflns_limit_l_max 8
_diffrn_reflns_limit_l_min -8
_diffrn_reflns_number 4035
_diffrn_reflns_theta_full 27.0
_diffrn_reflns_theta_max 27.0
_diffrn_reflns_theta_min 1.8
_diffrn_standards_decay_% 0
_diffrn_standards_interval_time 0
_diffrn_standards_number 0
_exptl_absorpt_coefficient_mu 1.586
_exptl_absorpt_correction_T_max 0.752
_exptl_absorpt_correction_T_min 0.492
_exptl_absorpt_correction_type multi-scan
_exptl_absorpt_process_details '(SADABS; Sheldrick, 1996)'
_exptl_crystal_colour colourless
_exptl_crystal_density_diffrn 2.118
_exptl_crystal_density_meas ?
_exptl_crystal_density_method .
_exptl_crystal_description block
_exptl_crystal_F_000 452
_exptl_crystal_size_max 0.32
_exptl_crystal_size_mid 0.26
_exptl_crystal_size_min 0.18
_refine_diff_density_max 0.87
_refine_diff_density_min -1.00
_refine_ls_extinction_method none
_refine_ls_goodness_of_fit_ref 0.74
_refine_ls_hydrogen_treatment refall
_refine_ls_matrix_type full
_refine_ls_number_parameters 135
_refine_ls_number_reflns 1571
_refine_ls_number_restraints 5
_refine_ls_restrained_S_all 0.74
_refine_ls_R_factor_all 0.044
_refine_ls_R_factor_gt 0.030
_refine_ls_shift/su_max 0.001
_refine_ls_shift/su_mean 0.000
_refine_ls_structure_factor_coef Fsqd
_refine_ls_weighting_details 'calc w = 1/[\s^2^(Fo^2^)+(0.0158P)^2^] where P=(Fo^2^+2Fc^2^)/3'
_refine_ls_weighting_scheme calc
_refine_ls_wR_factor_gt 0.050
_refine_ls_wR_factor_ref 0.052
_reflns_number_gt 1127
_reflns_number_total 1571
_reflns_threshold_expression I>2\s(I)
_cod_data_source_file tk6143.cif
_cod_data_source_block I
_cod_depositor_comments
;
The following automatic conversions were performed:
'_symmetry_cell_setting' value 'Monoclinic' changed to 'monoclinic'
according to '/home/saulius/struct/CIF-dictionaries/cif_core.dic'
dictionary named 'cif_core.dic' version 2.4.1 from 2010-06-29.

Automatic conversion script
Id: cif_fix_enum 1527 2010-12-29 10:47:43Z saulius 

The following automatic conversions were performed:

'_symmetry_cell_setting' value 'Monoclinic' changed to 'monoclinic'
according to /home/saulius/struct/CIF-dictionaries/cif_core.dic
dictionary named 'cif_core.dic' version 2.4.1 from 2010-06-29.

Automatic conversion script
Id: cif_fix_values 1715 2011-07-08 13:25:40Z adriana 
;
_cod_original_cell_volume 719.2(2)
_cod_original_sg_symbol_H-M 'P 21/n'
_cod_database_code 2203119
_cod_database_fobs_code 2203119

loop_
_symmetry_equiv_pos_as_xyz
'x, y, z'
'x+1/2, -y+1/2, z+1/2'
'-x, -y, -z'
'-x-1/2, y-1/2, -z-1/2'

loop_
_atom_site_label
_atom_site_fract_x
_atom_site_fract_y
_atom_site_fract_z
_atom_site_U_iso_or_equiv
_atom_site_adp_type
_atom_site_calc_flag
_atom_site_refinement_flags
_atom_site_occupancy
_atom_site_type_symbol
Cd1 0.5000 0.5000 0.5000 0.02920(10) Uani d S 1 Cd
O1 0.6581(4) 0.52760(10) 0.2269(3) 0.0300(5) Uani d . 1 O
O2 0.6799(4) 0.60120(10) 0.0176(3) 0.0329(5) Uani d . 1 O
O3 0.5488(5) 0.70640(10) -0.0286(4) 0.0411(6) Uani d D 1 O
O4 0.3453(5) 0.76940(10) 0.1176(4) 0.0438(6) Uani d . 1 O
O1W 0.9044(5) 0.54470(10) 0.7493(4) 0.0371(6) Uani d D 1 O
N1 0.3411(5) 0.59160(10) 0.4078(4) 0.0241(6) Uani d . 1 N
N2 0.2224(6) 0.68290(10) 0.3660(4) 0.0269(6) Uani d D 1 N
C1 0.6024(6) 0.57820(10) 0.1599(5) 0.0268(7) Uani d . 1 C
C2 0.4366(6) 0.61480(10) 0.2561(5) 0.0230(7) Uani d . 1 C
C3 0.3628(6) 0.67220(10) 0.2289(5) 0.0233(7) Uani d . 1 C
C4 0.4168(7) 0.7201(2) 0.1014(5) 0.0315(8) Uani d . 1 C
C5 0.2144(6) 0.63390(10) 0.4698(5) 0.0277(7) Uani d D 1 C
H3 0.617(7) 0.6720(10) -0.015(6) 0.060(10) Uiso d D 1 H
H2 0.160(6) 0.7160(10) 0.378(5) 0.030(10) Uiso d D 1 H
H1W1 1.046(4) 0.5230(10) 0.790(5) 0.050(10) Uiso d D 1 H
H1W2 0.862(7) 0.556(2) 0.854(4) 0.050(10) Uiso d D 1 H
H5 0.121(5) 0.6330(10) 0.570(4) 0.030(10) Uiso d D 1 H

loop_
_atom_site_aniso_label
_atom_site_aniso_U_11
_atom_site_aniso_U_22
_atom_site_aniso_U_33
_atom_site_aniso_U_12
_atom_site_aniso_U_13
_atom_site_aniso_U_23
Cd1 0.0386(2) 0.0201(2) 0.0319(2) 0.0035(2) 0.0166(2) 0.0058(2)
O1 0.0400(10) 0.0230(10) 0.0340(10) 0.0100(10) 0.0210(10) 0.0050(10)
O2 0.0470(10) 0.0280(10) 0.0350(10) 0.0050(10) 0.0270(10) 0.0030(10)
O3 0.060(2) 0.0250(10) 0.054(2) 0.0050(10) 0.0390(10) 0.0110(10)
O4 0.059(2) 0.0210(10) 0.060(2) 0.0070(10) 0.0330(10) 0.0100(10)
O1W 0.0350(10) 0.038(2) 0.040(2) 0.0090(10) 0.0160(10) -0.0060(10)
N1 0.0290(10) 0.0210(10) 0.0250(10) 0.0030(10) 0.0130(10) 0.0040(10)
N2 0.035(2) 0.0180(10) 0.032(2) 0.0060(10) 0.0180(10) -0.0010(10)
C1 0.028(2) 0.026(2) 0.026(2) 0.000(2) 0.0100(10) -0.004(2)
C2 0.027(2) 0.023(2) 0.021(2) -0.0020(10) 0.0120(10) -0.0020(10)
C3 0.028(2) 0.022(2) 0.023(2) 0.0020(10) 0.0120(10) 0.0020(10)
C4 0.033(2) 0.028(2) 0.034(2) 0.002(2) 0.013(2) 0.005(2)
C5 0.033(2) 0.028(2) 0.027(2) 0.003(2) 0.017(2) 0.000(2)

loop_
_atom_type_symbol
_atom_type_description
_atom_type_scat_dispersion_real
_atom_type_scat_dispersion_imag
_atom_type_scat_source
C C 0.0033 0.0016 'International Tables Vol C Tables 4.2.6.8 and 6.1.1.4'
H H 0.0000 0.0000 'International Tables Vol C Tables 4.2.6.8 and 6.1.1.4'
N N 0.0061 0.0033 'International Tables Vol C Tables 4.2.6.8 and 6.1.1.4'
O O 0.0106 0.0060 'International Tables Vol C Tables 4.2.6.8 and 6.1.1.4'
Cd Cd -0.8075 1.2024 'International Tables Vol C Tables 4.2.6.8 and 6.1.1.4'

loop_
_geom_angle_atom_site_label_1
_geom_angle_atom_site_label_2
_geom_angle_atom_site_label_3
_geom_angle_site_symmetry_1
_geom_angle_site_symmetry_3
_geom_angle
_geom_angle_publ_flag
N1 Cd1 N1 . 3_666 180.00(10) yes
N1 Cd1 O1 . . 73.90(10) yes
N1 Cd1 O1 . 3_666 106.10(10) yes
N1 Cd1 O1W . . 84.90(10) yes
N1 Cd1 O1W . 3_666 95.10(10) yes
N1 Cd1 O1 3_666 . 106.10(10) no
N1 Cd1 O1 3_666 3_666 73.90(10) no
N1 Cd1 O1W 3_666 . 95.10(10) no
N1 Cd1 O1W 3_666 3_666 84.90(10) no
O1 Cd1 O1 . 3_666 180.00(10) yes
O1 Cd1 O1W . . 88.60(10) yes
O1 Cd1 O1W . 3_666 91.40(10) yes
O1 Cd1 O1W 3_666 3_666 88.60(10) no
O1 Cd1 O1W 3_666 . 91.40(10) no
O1W Cd1 O1W . 3_666 180.00(10) yes
C1 O1 Cd1 . . 116.1(2) no
C5 N1 C2 . . 106.5(2) no
C5 N1 Cd1 . . 140.6(2) no
C2 N1 Cd1 . . 112.2(2) no
C5 N2 C3 . . 108.4(3) no
O1 C1 O2 . . 124.7(3) no
O1 C1 C2 . . 117.8(3) no
O2 C1 C2 . . 117.6(3) no
C3 C2 N1 . . 108.8(2) no
C3 C2 C1 . . 131.3(3) no
N1 C2 C1 . . 119.9(3) no
N2 C3 C2 . . 105.5(3) no
N2 C3 C4 . . 119.9(3) no
C2 C3 C4 . . 134.4(3) no
O4 C4 O3 . . 121.8(3) no
O4 C4 C3 . . 121.7(3) no
O3 C4 C3 . . 116.5(3) no
N1 C5 N2 . . 110.8(3) no
C4 O3 H3 . . 116(3) no
Cd1 O1W H1W1 . . 112(2) no
Cd1 O1W H1W2 . . 108(2) no
H1W1 O1W H1W2 . . 112(3) no
C5 N2 H2 . . 129(2) no
C3 N2 H2 . . 122(2) no
N1 C5 H5 . . 129(2) no
N2 C5 H5 . . 120(2) no

loop_
_geom_bond_atom_site_label_1
_geom_bond_atom_site_label_2
_geom_bond_site_symmetry_2
_geom_bond_distance
_geom_bond_publ_flag
Cd1 N1 . 2.260(2) yes
Cd1 N1 3_666 2.260(2) no
Cd1 O1 . 2.326(2) yes
Cd1 O1 3_666 2.326(2) no
Cd1 O1W . 2.342(2) yes
Cd1 O1W 3_666 2.342(2) no
O1 C1 . 1.244(3) no
O2 C1 . 1.266(3) no
O3 C4 . 1.310(4) no
O4 C4 . 1.207(4) no
N1 C5 . 1.313(3) no
N1 C2 . 1.377(3) no
N2 C5 . 1.331(4) no
N2 C3 . 1.368(3) no
C1 C2 . 1.487(4) no
C2 C3 . 1.368(4) no
C3 C4 . 1.477(4) no
O3 H3 . 0.850(10) no
O1W H1W1 . 0.830(10) no
O1W H1W2 . 0.840(10) no
N2 H2 . 0.840(10) no
C5 H5 . 0.950(10) no

loop_
_geom_hbond_atom_site_label_D
_geom_hbond_atom_site_label_H
_geom_hbond_atom_site_label_A
_geom_hbond_site_symmetry_A
_geom_hbond_distance_DH
_geom_hbond_distance_HA
_geom_hbond_distance_DA
_geom_hbond_angle_DHA
O3 H3 O2 . 0.850(10) 1.670(10) 2.503(3) 166(4)
O1W H1W1 O1 3_766 0.830(10) 1.93(2) 2.721(3) 159(3)
O1W H1W2 O2 1_556 0.840(10) 1.96(2) 2.766(3) 160(3)
N2 H2 O3 2_465 0.840(10) 2.030(10) 2.865(3) 169(3)

loop_
_geom_torsion_atom_site_label_1
_geom_torsion_atom_site_label_2
_geom_torsion_atom_site_label_3
_geom_torsion_atom_site_label_4
_geom_torsion_site_symmetry_1
_geom_torsion
_geom_torsion_publ_flag
N1 Cd1 O1 C1 . 3.1(2) no
N1 Cd1 O1 C1 3_666 -176.9(2) no
O1W Cd1 O1 C1 3_666 97.9(2) no
O1W Cd1 O1 C1 . -82.1(2) no
O1 Cd1 N1 C5 . -172.4(3) no
O1 Cd1 N1 C5 3_666 7.6(3) no
O1W Cd1 N1 C5 3_666 97.6(3) no
O1W Cd1 N1 C5 . -82.4(3) no
O1 Cd1 N1 C2 . -4.1(2) no
O1 Cd1 N1 C2 3_666 176.0(2) no
O1W Cd1 N1 C2 3_666 -94.1(2) no
O1W Cd1 N1 C2 . 85.9(2) no
Cd1 O1 C1 O2 . 177.5(2) no
Cd1 O1 C1 C2 . -1.5(3) no
C5 N1 C2 C3 . -0.1(3) no
Cd1 N1 C2 C3 . -172.4(2) no
C5 N1 C2 C1 . 177.3(3) no
Cd1 N1 C2 C1 . 5.0(3) no
O1 C1 C2 C3 . 174.3(3) no
O2 C1 C2 C3 . -4.8(5) no
O1 C1 C2 N1 . -2.5(4) no
O2 C1 C2 N1 . 178.4(3) no
C5 N2 C3 C2 . 0.1(3) no
C5 N2 C3 C4 . -176.7(3) no
N1 C2 C3 N2 . 0.0(3) no
C1 C2 C3 N2 . -177.1(3) no
N1 C2 C3 C4 . 176.1(3) no
C1 C2 C3 C4 . -1.0(6) no
N2 C3 C4 O4 . 1.6(5) no
C2 C3 C4 O4 . -174.1(3) no
N2 C3 C4 O3 . -179.1(3) no
C2 C3 C4 O3 . 5.3(5) no
C2 N1 C5 N2 . 0.2(4) no
Cd1 N1 C5 N2 . 168.9(2) no
C3 N2 C5 N1 . -0.2(4) no
